data_4028836
loop_
_publ_author_name
'Michael W. Giuliano'
'Stacy J. Maynard'
'Aaron M. Almeida'
'Andrew G. Reidenbach'
'Li Guo'
'Emily C. Ulrich'
'Ilia A. Guzei'
'Samuel H. Gellman'

_publ_section_title
;
 Evaluation of a Cyclopentane-Based \g-Amino Acid for the Ability to
 Promote \a/\g-Peptide Secondary Structure
;
_journal_name_full 'Journal of Organic Chemistry'
_journal_page_first 12351
_journal_page_last 12361
_journal_paper_doi 10.1021/jo401501g
_journal_volume 78
_journal_year 2013
_chemical_formula_sum 'C22 H32 N2 O5'
_chemical_formula_weight 404.50
_chemical_name_systematic
; 
 ? 
;
_space_group_IT_number 1
_symmetry_cell_setting triclinic
_symmetry_space_group_name_Hall 'P 1'
_symmetry_space_group_name_H-M 'P 1'
_atom_sites_solution_hydrogens geom
_atom_sites_solution_primary direct
_atom_sites_solution_secondary difmap
_audit_creation_method SHELXL-97
_cell_angle_alpha 92.56(3)
_cell_angle_beta 95.52(4)
_cell_angle_gamma 101.11(4)
_cell_formula_units_Z 1
_cell_length_a 5.041(3)
_cell_length_b 10.187(6)
_cell_length_c 10.943(7)
_cell_measurement_temperature 100(2)
_cell_volume 547.7(6)
_computing_structure_refinement 'SHELXL-97 (Sheldrick, 2008)'
_computing_structure_solution 'SHELXS-97 (Sheldrick, 2008)'
_diffrn_ambient_temperature 100(2)
_diffrn_measured_fraction_theta_full 0.975
_diffrn_measured_fraction_theta_max 0.961
_diffrn_radiation_monochromator graphite
_diffrn_radiation_source 'fine-focus sealed tube'
_diffrn_radiation_type CuK\a
_diffrn_radiation_wavelength 1.54178
_diffrn_reflns_av_R_equivalents 0.0187
_diffrn_reflns_av_sigmaI/netI 0.0163
_diffrn_reflns_limit_h_max 5
_diffrn_reflns_limit_h_min -6
_diffrn_reflns_limit_k_max 12
_diffrn_reflns_limit_k_min -12
_diffrn_reflns_limit_l_max 13
_diffrn_reflns_limit_l_min -13
_diffrn_reflns_number 11924
_diffrn_reflns_theta_full 67.00
_diffrn_reflns_theta_max 69.46
_diffrn_reflns_theta_min 4.07
_exptl_absorpt_coefficient_mu 0.706
_exptl_absorpt_correction_T_max 0.8835
_exptl_absorpt_correction_T_min 0.3904
_exptl_crystal_density_diffrn 1.226
_exptl_crystal_F_000 218
_exptl_crystal_size_max 1.64
_exptl_crystal_size_mid 0.20
_exptl_crystal_size_min 0.18
_refine_diff_density_max 0.164
_refine_diff_density_min -0.180
_refine_diff_density_rms 0.035
_refine_ls_abs_structure_details 'Flack H D (1983), Acta Cryst. A39, 876-881'
_refine_ls_abs_structure_Flack 0.00(13)
_refine_ls_extinction_method none
_refine_ls_goodness_of_fit_ref 1.034
_refine_ls_hydrogen_treatment mixed
_refine_ls_matrix_type full
_refine_ls_number_parameters 275
_refine_ls_number_reflns 3389
_refine_ls_number_restraints 5
_refine_ls_restrained_S_all 1.033
_refine_ls_R_factor_all 0.0308
_refine_ls_R_factor_gt 0.0307
_refine_ls_shift/su_max 0.000
_refine_ls_shift/su_mean 0.000
_refine_ls_structure_factor_coef Fsqd
_refine_ls_weighting_details 'calc w=1/[\s^2^(Fo^2^)+(0.0596P)^2^+0.0798P] where P=(Fo^2^+2Fc^2^)/3'
_refine_ls_weighting_scheme calc
_refine_ls_wR_factor_gt 0.0803
_refine_ls_wR_factor_ref 0.0805
_reflns_number_gt 3372
_reflns_number_total 3389
_reflns_threshold_expression >2sigma(I)
_cod_data_source_file jo401501g_si_002.cif
_cod_data_source_block gellman142
_cod_original_cell_volume 547.7(5)
_cod_database_code 4028836

loop_
_symmetry_equiv_pos_as_xyz
'x, y, z'

loop_
_atom_site_label
_atom_site_type_symbol
_atom_site_fract_x
_atom_site_fract_y
_atom_site_fract_z
_atom_site_U_iso_or_equiv
_atom_site_adp_type
_atom_site_occupancy
_atom_site_symmetry_multiplicity
_atom_site_calc_flag
_atom_site_refinement_flags
O1 O 0.2417(2) -0.06098(11) 0.45890(9) 0.0240(2) Uani 1 1 d .
O2 O 0.6033(2) 0.10751(11) 0.43762(10) 0.0244(2) Uani 1 1 d .
O3 O 0.2604(2) 0.06929(10) 0.09661(9) 0.0222(2) Uani 1 1 d .
O4 O 0.1609(2) -0.11532(11) -0.16130(10) 0.0270(3) Uani 1 1 d .
O5 O -0.0095(2) 0.07291(10) -0.15186(9) 0.0233(2) Uani 1 1 d .
N1 N 0.1756(3) 0.14520(12) 0.43876(11) 0.0192(3) Uani 1 1 d D
H1 H 0.0036(13) 0.1057(19) 0.4357(19) 0.028(5) Uiso 1 1 d D
N2 N -0.1956(3) 0.01155(12) 0.06391(10) 0.0185(3) Uani 1 1 d D
H2 H -0.3559(17) 0.0301(18) 0.0737(17) 0.024(5) Uiso 1 1 d D
C1 C 0.5458(4) -0.17960(16) 0.35437(14) 0.0268(3) Uani 1 1 d .
H1B H 0.6934 -0.1018 0.3520 0.040 Uiso 1 1 calc R
H1A H 0.4139 -0.1842 0.2817 0.040 Uiso 1 1 calc R
H1C H 0.6205 -0.2616 0.3550 0.040 Uiso 1 1 calc R
C2 C 0.1902(4) -0.29106(18) 0.4800(2) 0.0380(4) Uani 1 1 d .
H2A H 0.0684 -0.3094 0.4032 0.057 Uiso 1 1 calc R
H2B H 0.0850 -0.2771 0.5485 0.057 Uiso 1 1 calc R
H2C H 0.2788 -0.3674 0.4945 0.057 Uiso 1 1 calc R
C3 C 0.6004(4) -0.1367(2) 0.58790(15) 0.0327(4) Uani 1 1 d .
H3B H 0.4993 -0.1218 0.6577 0.049 Uiso 1 1 calc R
H3A H 0.7386 -0.0564 0.5800 0.049 Uiso 1 1 calc R
H3C H 0.6890 -0.2132 0.6016 0.049 Uiso 1 1 calc R
C4 C 0.4051(3) -0.16582(15) 0.47033(14) 0.0248(3) Uani 1 1 d .
C5 C 0.3612(3) 0.06705(15) 0.44365(12) 0.0190(3) Uani 1 1 d .
C6 C 0.2408(3) 0.28311(14) 0.40418(13) 0.0213(3) Uani 1 1 d .
H6B H 0.4166 0.3281 0.4495 0.026 Uiso 1 1 calc R
H6A H 0.0994 0.3312 0.4287 0.026 Uiso 1 1 calc R
C7 C 0.2592(3) 0.29222(13) 0.26605(13) 0.0192(3) Uani 1 1 d .
H7 H 0.4184 0.2550 0.2429 0.023 Uiso 1 1 calc R
C8 C 0.2889(4) 0.43842(15) 0.22840(15) 0.0262(3) Uani 1 1 d .
H8B H 0.3565 0.5025 0.3004 0.031 Uiso 1 1 calc R
H8A H 0.4162 0.4559 0.1649 0.031 Uiso 1 1 calc R
C9 C 0.0027(4) 0.45052(15) 0.17755(15) 0.0278(4) Uani 1 1 d .
H9B H 0.0071 0.5265 0.1239 0.033 Uiso 1 1 calc R
H9A H -0.1104 0.4625 0.2447 0.033 Uiso 1 1 calc R
C10 C -0.1030(3) 0.31668(15) 0.10417(13) 0.0236(3) Uani 1 1 d .
H10A H -0.0252 0.3151 0.0246 0.028 Uiso 1 1 calc R
H10B H -0.3039 0.2980 0.0886 0.028 Uiso 1 1 calc R
C11 C -0.0033(3) 0.21448(14) 0.18984(12) 0.0178(3) Uani 1 1 d .
H11 H -0.1436 0.1856 0.2470 0.021 Uiso 1 1 calc R
C12 C 0.0360(3) 0.09174(14) 0.11482(12) 0.0181(3) Uani 1 1 d .
C13 C -0.1856(3) -0.09799(15) -0.02534(13) 0.0209(3) Uani 1 1 d .
H13 H -0.3708 -0.1258 -0.0713 0.025 Uiso 1 1 calc R
C14 C -0.1160(4) -0.22048(15) 0.03599(14) 0.0263(3) Uani 1 1 d .
H14C H -0.2545 -0.2537 0.0902 0.040 Uiso 1 1 calc R
H14A H 0.0622 -0.1955 0.0844 0.040 Uiso 1 1 calc R
H14B H -0.1110 -0.2909 -0.0273 0.040 Uiso 1 1 calc R
C15 C 0.0129(3) -0.04973(14) -0.11911(12) 0.0208(3) Uani 1 1 d .
C16 C 0.1915(4) 0.13645(17) -0.22984(15) 0.0291(4) Uani 1 1 d .
H16B H 0.1585 0.0911 -0.3134 0.035 Uiso 1 1 calc R
H16A H 0.3776 0.1321 -0.1943 0.035 Uiso 1 1 calc R
C17 C 0.1583(3) 0.27931(15) -0.23470(13) 0.0257(4) Uani 1 1 d .
C18 C -0.0535(4) 0.31275(16) -0.30958(14) 0.0293(4) Uani 1 1 d .
H18 H -0.1736 0.2449 -0.3613 0.035 Uiso 1 1 calc R
C19 C -0.0921(4) 0.44351(18) -0.31000(16) 0.0366(4) Uani 1 1 d .
H19 H -0.2380 0.4649 -0.3618 0.044 Uiso 1 1 calc R
C20 C 0.0809(5) 0.54287(18) -0.23521(17) 0.0416(5) Uani 1 1 d .
H20 H 0.0533 0.6325 -0.2352 0.050 Uiso 1 1 calc R
C21 C 0.2918(5) 0.5125(2) -0.16109(17) 0.0459(6) Uani 1 1 d .
H21 H 0.4108 0.5811 -0.1097 0.055 Uiso 1 1 calc R
C22 C 0.3327(4) 0.38041(19) -0.16071(16) 0.0381(4) Uani 1 1 d .
H22 H 0.4805 0.3598 -0.1096 0.046 Uiso 1 1 calc R

loop_
_atom_site_aniso_label
_atom_site_aniso_U_11
_atom_site_aniso_U_22
_atom_site_aniso_U_33
_atom_site_aniso_U_23
_atom_site_aniso_U_13
_atom_site_aniso_U_12
O1 0.0167(6) 0.0252(5) 0.0311(5) 0.0075(4) 0.0050(4) 0.0043(4)
O2 0.0164(6) 0.0273(5) 0.0285(5) 0.0005(4) 0.0023(4) 0.0027(4)
O3 0.0165(6) 0.0254(5) 0.0254(5) -0.0024(4) 0.0039(4) 0.0066(4)
O4 0.0313(7) 0.0259(5) 0.0258(5) -0.0021(4) 0.0067(4) 0.0092(5)
O5 0.0266(6) 0.0249(5) 0.0208(5) 0.0056(4) 0.0070(4) 0.0081(4)
N1 0.0137(7) 0.0244(6) 0.0194(5) 0.0022(4) 0.0026(4) 0.0027(5)
N2 0.0149(7) 0.0209(6) 0.0211(6) 0.0028(4) 0.0044(5) 0.0054(5)
C1 0.0269(9) 0.0272(7) 0.0259(7) -0.0010(6) 0.0018(6) 0.0057(7)
C2 0.0298(11) 0.0284(8) 0.0612(12) 0.0156(8) 0.0163(8) 0.0107(8)
C3 0.0339(11) 0.0469(10) 0.0239(7) 0.0083(7) 0.0055(7) 0.0214(8)
C4 0.0210(9) 0.0275(8) 0.0288(8) 0.0070(6) 0.0055(6) 0.0097(6)
C5 0.0171(8) 0.0253(7) 0.0137(6) 0.0009(5) 0.0003(5) 0.0023(6)
C6 0.0199(8) 0.0204(7) 0.0229(7) -0.0031(5) 0.0019(6) 0.0037(6)
C7 0.0164(8) 0.0170(6) 0.0250(7) 0.0017(5) 0.0058(5) 0.0033(5)
C8 0.0232(9) 0.0194(7) 0.0367(8) 0.0048(6) 0.0080(6) 0.0032(6)
C9 0.0290(10) 0.0213(7) 0.0361(8) 0.0070(6) 0.0077(7) 0.0091(6)
C10 0.0247(9) 0.0252(7) 0.0243(7) 0.0067(6) 0.0063(6) 0.0102(6)
C11 0.0171(8) 0.0204(7) 0.0178(6) 0.0033(5) 0.0047(5) 0.0061(6)
C12 0.0195(8) 0.0202(6) 0.0159(6) 0.0055(5) 0.0033(5) 0.0057(5)
C13 0.0195(8) 0.0204(7) 0.0217(7) 0.0002(5) 0.0004(6) 0.0025(6)
C14 0.0320(10) 0.0209(7) 0.0262(7) 0.0029(5) 0.0030(6) 0.0051(6)
C15 0.0230(9) 0.0209(7) 0.0176(6) -0.0011(5) -0.0009(6) 0.0044(6)
C16 0.0347(10) 0.0323(8) 0.0236(7) 0.0076(6) 0.0146(6) 0.0079(7)
C17 0.0313(10) 0.0287(8) 0.0178(7) 0.0040(6) 0.0114(6) 0.0026(7)
C18 0.0353(10) 0.0276(8) 0.0238(7) -0.0004(6) 0.0045(7) 0.0033(7)
C19 0.0477(12) 0.0333(9) 0.0325(8) 0.0047(7) 0.0099(8) 0.0141(8)
C20 0.0693(15) 0.0241(8) 0.0330(9) 0.0022(6) 0.0229(9) 0.0050(8)
C21 0.0614(14) 0.0346(9) 0.0311(9) -0.0074(7) 0.0116(9) -0.0178(9)
C22 0.0383(11) 0.0443(10) 0.0258(8) 0.0034(7) 0.0031(7) -0.0064(8)

loop_
_atom_type_symbol
_atom_type_description
_atom_type_scat_dispersion_real
_atom_type_scat_dispersion_imag
_atom_type_scat_source
C C 0.0181 0.0091 'International Tables Vol C Tables 4.2.6.8 and 6.1.1.4'
H H 0.0000 0.0000 'International Tables Vol C Tables 4.2.6.8 and 6.1.1.4'
N N 0.0311 0.0180 'International Tables Vol C Tables 4.2.6.8 and 6.1.1.4'
O O 0.0492 0.0322 'International Tables Vol C Tables 4.2.6.8 and 6.1.1.4'

loop_
_geom_angle_atom_site_label_1
_geom_angle_atom_site_label_2
_geom_angle_atom_site_label_3
_geom_angle
C5 O1 C4 120.52(13)
C15 O5 C16 115.87(13)
C5 N1 C6 121.51(13)
C5 N1 H1 117.6(14)
C6 N1 H1 118.6(14)
C12 N2 C13 120.03(13)
C12 N2 H2 121.7(12)
C13 N2 H2 117.6(12)
C4 C1 H1B 109.5
C4 C1 H1A 109.5
H1B C1 H1A 109.5
C4 C1 H1C 109.5
H1B C1 H1C 109.5
H1A C1 H1C 109.5
C4 C2 H2A 109.5
C4 C2 H2B 109.5
H2A C2 H2B 109.5
C4 C2 H2C 109.5
H2A C2 H2C 109.5
H2B C2 H2C 109.5
C4 C3 H3B 109.5
C4 C3 H3A 109.5
H3B C3 H3A 109.5
C4 C3 H3C 109.5
H3B C3 H3C 109.5
H3A C3 H3C 109.5
O1 C4 C2 102.38(14)
O1 C4 C3 109.72(13)
C2 C4 C3 110.42(15)
O1 C4 C1 110.21(13)
C2 C4 C1 109.89(15)
C3 C4 C1 113.64(15)
O2 C5 N1 124.26(14)
O2 C5 O1 125.56(15)
N1 C5 O1 110.16(13)
N1 C6 C7 112.44(11)
N1 C6 H6B 109.1
C7 C6 H6B 109.1
N1 C6 H6A 109.1
C7 C6 H6A 109.1
H6B C6 H6A 107.8
C6 C7 C8 111.68(12)
C6 C7 C11 111.48(12)
C8 C7 C11 105.28(13)
C6 C7 H7 109.4
C8 C7 H7 109.4
C11 C7 H7 109.4
C9 C8 C7 104.68(13)
C9 C8 H8B 110.8
C7 C8 H8B 110.8
C9 C8 H8A 110.8
C7 C8 H8A 110.8
H8B C8 H8A 108.9
C8 C9 C10 102.70(14)
C8 C9 H9B 111.2
C10 C9 H9B 111.2
C8 C9 H9A 111.2
C10 C9 H9A 111.2
H9B C9 H9A 109.1
C9 C10 C11 102.93(13)
C9 C10 H10A 111.2
C11 C10 H10A 111.2
C9 C10 H10B 111.2
C11 C10 H10B 111.2
H10A C10 H10B 109.1
C12 C11 C7 114.05(13)
C12 C11 C10 110.54(12)
C7 C11 C10 105.85(12)
C12 C11 H11 108.8
C7 C11 H11 108.8
C10 C11 H11 108.8
O3 C12 N2 121.81(14)
O3 C12 C11 123.41(13)
N2 C12 C11 114.71(14)
N2 C13 C14 112.43(13)
N2 C13 C15 110.49(12)
C14 C13 C15 111.19(14)
N2 C13 H13 107.5
C14 C13 H13 107.5
C15 C13 H13 107.5
C13 C14 H14C 109.5
C13 C14 H14A 109.5
H14C C14 H14A 109.5
C13 C14 H14B 109.5
H14C C14 H14B 109.5
H14A C14 H14B 109.5
O4 C15 O5 124.55(14)
O4 C15 C13 124.62(14)
O5 C15 C13 110.76(13)
O5 C16 C17 105.96(14)
O5 C16 H16B 110.5
C17 C16 H16B 110.5
O5 C16 H16A 110.5
C17 C16 H16A 110.5
H16B C16 H16A 108.7
C18 C17 C22 118.49(16)
C18 C17 C16 120.77(15)
C22 C17 C16 120.70(17)
C19 C18 C17 120.91(16)
C19 C18 H18 119.5
C17 C18 H18 119.5
C20 C19 C18 120.07(19)
C20 C19 H19 120.0
C18 C19 H19 120.0
C21 C20 C19 120.10(18)
C21 C20 H20 120.0
C19 C20 H20 120.0
C20 C21 C22 120.08(17)
C20 C21 H21 120.0
C22 C21 H21 120.0
C17 C22 C21 120.35(19)
C17 C22 H22 119.8
C21 C22 H22 119.8

loop_
_geom_bond_atom_site_label_1
_geom_bond_atom_site_label_2
_geom_bond_distance
O1 C5 1.3519(19)
O1 C4 1.472(2)
O2 C5 1.220(2)
O3 C12 1.229(2)
O4 C15 1.203(2)
O5 C15 1.3375(19)
O5 C16 1.462(2)
N1 C5 1.339(2)
N1 C6 1.455(2)
N1 H1 0.880(2)
N2 C12 1.344(2)
N2 C13 1.461(2)
N2 H2 0.880(2)
C1 C4 1.526(2)
C1 H1B 0.9800
C1 H1A 0.9800
C1 H1C 0.9800
C2 C4 1.521(2)
C2 H2A 0.9800
C2 H2B 0.9800
C2 H2C 0.9800
C3 C4 1.524(2)
C3 H3B 0.9800
C3 H3A 0.9800
C3 H3C 0.9800
C6 C7 1.529(2)
C6 H6B 0.9900
C6 H6A 0.9900
C7 C8 1.546(2)
C7 C11 1.549(2)
C7 H7 1.0000
C8 C9 1.525(3)
C8 H8B 0.9900
C8 H8A 0.9900
C9 C10 1.526(2)
C9 H9B 0.9900
C9 H9A 0.9900
C10 C11 1.554(2)
C10 H10A 0.9900
C10 H10B 0.9900
C11 C12 1.520(2)
C11 H11 1.0000
C13 C14 1.526(2)
C13 C15 1.533(2)
C13 H13 1.0000
C14 H14C 0.9800
C14 H14A 0.9800
C14 H14B 0.9800
C16 C17 1.499(2)
C16 H16B 0.9900
C16 H16A 0.9900
C17 C18 1.387(3)
C17 C22 1.389(2)
C18 C19 1.383(3)
C18 H18 0.9500
C19 C20 1.379(3)
C19 H19 0.9500
C20 C21 1.367(3)
C20 H20 0.9500
C21 C22 1.400(3)
C21 H21 0.9500
C22 H22 0.9500

loop_
_geom_hbond_atom_site_label_D
_geom_hbond_atom_site_label_H
_geom_hbond_atom_site_label_A
_geom_hbond_distance_DH
_geom_hbond_distance_HA
_geom_hbond_distance_DA
_geom_hbond_angle_DHA
_geom_hbond_site_symmetry_A
N1 H1 O2 0.880(2) 2.024(10) 2.835(2) 152.8(19) 1_455
N2 H2 O3 0.880(2) 2.084(3) 2.964(2) 178.7(18) 1_455

loop_
_geom_torsion_atom_site_label_1
_geom_torsion_atom_site_label_2
_geom_torsion_atom_site_label_3
_geom_torsion_atom_site_label_4
_geom_torsion
C5 O1 C4 C2 -177.67(13)
C5 O1 C4 C3 65.06(17)
C5 O1 C4 C1 -60.80(17)
C6 N1 C5 O2 10.9(2)
C6 N1 C5 O1 -170.49(11)
C4 O1 C5 O2 0.2(2)
C4 O1 C5 N1 -178.36(11)
C5 N1 C6 C7 74.93(17)
N1 C6 C7 C8 172.11(13)
N1 C6 C7 C11 54.65(17)
C6 C7 C8 C9 -99.05(15)
C11 C7 C8 C9 22.08(16)
C7 C8 C9 C10 -40.22(16)
C8 C9 C10 C11 42.26(15)
C6 C7 C11 C12 -112.94(14)
C8 C7 C11 C12 125.79(13)
C6 C7 C11 C10 125.32(13)
C8 C7 C11 C10 4.05(15)
C9 C10 C11 C12 -152.51(13)
C9 C10 C11 C7 -28.54(16)
C13 N2 C12 O3 -6.25(19)
C13 N2 C12 C11 170.63(12)
C7 C11 C12 O3 -13.25(19)
C10 C11 C12 O3 105.87(16)
C7 C11 C12 N2 169.92(11)
C10 C11 C12 N2 -70.96(16)
C12 N2 C13 C14 79.69(16)
C12 N2 C13 C15 -45.19(17)
C16 O5 C15 O4 -9.8(2)
C16 O5 C15 C13 173.03(12)
N2 C13 C15 O4 142.28(15)
C14 C13 C15 O4 16.7(2)
N2 C13 C15 O5 -40.53(16)
C14 C13 C15 O5 -166.11(12)
C15 O5 C16 C17 -169.85(12)
O5 C16 C17 C18 -77.86(18)
O5 C16 C17 C22 99.59(18)
C22 C17 C18 C19 -0.5(2)
C16 C17 C18 C19 176.97(16)
C17 C18 C19 C20 -0.1(3)
C18 C19 C20 C21 0.4(3)
C19 C20 C21 C22 -0.1(3)
C18 C17 C22 C21 0.8(2)
C16 C17 C22 C21 -176.67(16)
C20 C21 C22 C17 -0.5(3)
